data_2100323
loop_
_publ_author_name
'Nowell, Harriott'
'Price, Sarah L.'

_publ_section_title
;
 Validation of a search technique for crystal structure prediction
 of flexible molecules by application to piracetam
;
_journal_issue 5
_journal_name_full
;
 Acta Crystallographica, Section B: Structural Science
;
_journal_page_first 558
_journal_page_last 568
_journal_paper_doi 10.1107/s0108768105018549
_journal_volume 61
_journal_year 2005
_chemical_formula_sum 'C6 H10 N2 O2'
_space_group_IT_number 2
_symmetry_cell_setting triclinic
_symmetry_space_group_name_Hall '-P 1'
_symmetry_space_group_name_H-M 'P -1'
_cell_angle_alpha 83.4438
_cell_angle_beta 77.757
_cell_angle_gamma 90.4327
_cell_formula_units_Z 2
_cell_length_a 6.3867
_cell_length_b 6.4716
_cell_length_c 8.7393
_cell_volume 350.503
_cod_duplicate_entry 2100178
_cod_depositor_comments
;
 Marking structure as being theoretically determined.

 Antanas Vaitkus,
 2017-08-05

 Adding the _cell_formula_units_Z data item.

 Antanas Vaitkus,
 2017-08-05
;
_cod_original_formula_sum 'C6 N2 O2 H10'
_cod_struct_determination_method theoretical
_cod_database_code 2100323

loop_
_symmetry_equiv_pos_site_id
_symmetry_equiv_pos_as_xyz
1 x,y,z
2 -x,-y,-z

loop_
_atom_site_label
_atom_site_fract_x
_atom_site_fract_y
_atom_site_fract_z
_atom_site_type_symbol
C1 0.94088 0.872663 0.330127 C
C2 0.845998 1.05486 0.245265 C
C3 1.01783 1.22863 0.218178 C
C4 1.22629 1.10982 0.207123 C
C5 1.29877 0.758077 0.341833 C
C6 1.39217 0.6638 0.19002 C
N1 1.15588 0.921323 0.314326 N
N2 1.57565 0.558651 0.192977 N
O1 0.849215 0.71049 0.39932 O
O2 1.30648 0.680992 0.0761639 O
H1 0.823491 1.00659 0.133906 H
H2 0.69013 1.09148 0.312989 H
H3 0.994452 1.31611 0.319616 H
H4 1.01993 1.33733 0.113177 H
H5 1.28956 1.07238 0.0874582 H
H6 1.3507 1.19381 0.245928 H
H7 1.20451 0.637234 0.426367 H
H8 1.42674 0.815548 0.393109 H
H9 1.64318 0.544725 0.287233 H
H10 1.6372 0.481549 0.100918 H
